data_7229520
loop_
_publ_author_name
'Pearce, Nicholas'
'Davies, E. Stephen'
'Horvath, Raphael'
'Pfeiffer, Constance R.'
'Sun, Xue-Zhong'
'Lewis, William'
'McMaster, Jonathan'
'George, Michael W.'
'Champness, Neil R.'

_publ_section_title
;
 Thionated naphthalene diimides: tuneable chromophores for applications in
 photoactive dyads.
;
_journal_issue 2
_journal_name_full 'Physical chemistry chemical physics : PCCP'
_journal_page_first 752
_journal_page_last 764
_journal_paper_doi 10.1039/c7cp06952a
_journal_volume 20
_journal_year 2018
_chemical_formula_moiety 'C24 H26 N2 O4'
_chemical_formula_sum 'C24 H26 N2 O4'
_chemical_formula_weight 406.47
_space_group_crystal_system monoclinic
_space_group_IT_number 14
_space_group_name_Hall '-P 2yn'
_space_group_name_H-M_alt 'P 1 21/n 1'
_symmetry_space_group_name_Hall '-P 2yn'
_symmetry_space_group_name_H-M 'P 1 21/n 1'
_atom_sites_solution_hydrogens geom
_atom_sites_solution_primary iterative
_atom_sites_solution_secondary difmap
_audit_creation_date 2015-11-05
_audit_creation_method
;
Olex2 1.2
(compiled 2015.09.30 svn.r3233 for OlexSys, GUI svn.r5103)
;
_audit_update_record
;
2016-08-25 deposited with the CCDC.
2017-11-06 downloaded from the CCDC.
;
_cell_angle_alpha 90
_cell_angle_beta 101.022(2)
_cell_angle_gamma 90
_cell_formula_units_Z 4
_cell_length_a 13.4100(3)
_cell_length_b 8.3348(2)
_cell_length_c 18.3351(4)
_cell_measurement_reflns_used 3554
_cell_measurement_temperature 120(2)
_cell_measurement_theta_max 73.8280
_cell_measurement_theta_min 4.9110
_cell_volume 2011.51(8)
_computing_cell_refinement
;
CrysAlisPro, Agilent Technologies,
Version 1.171.37.33 (release 27-03-2014 CrysAlis171 .NET)
(compiled Mar 27 2014,17:12:48)
;
_computing_data_collection
;
CrysAlisPro, Agilent Technologies,
Version 1.171.37.33 (release 27-03-2014 CrysAlis171 .NET)
(compiled Mar 27 2014,17:12:48)
;
_computing_data_reduction
;
CrysAlisPro, Agilent Technologies,
Version 1.171.37.33 (release 27-03-2014 CrysAlis171 .NET)
(compiled Mar 27 2014,17:12:48)
;
_computing_molecular_graphics 'Olex2 (Dolomanov et al., 2009)'
_computing_publication_material 'Olex2 (Dolomanov et al., 2009)'
_computing_structure_refinement 'ShelXL (Sheldrick, 2015)'
_computing_structure_solution 'ShelXS (Sheldrick, 2008)'
_diffrn_ambient_environment N~2~
_diffrn_ambient_temperature 120(2)
_diffrn_crystal_treatment 'flash frozen in gaseous N2'
_diffrn_detector 'CCD area detector'
_diffrn_detector_area_resol_mean 10.6296
_diffrn_detector_type 'Agilent Diffraction Atlas detector'
_diffrn_measured_fraction_theta_full 0.998
_diffrn_measured_fraction_theta_max 0.964
_diffrn_measurement_details
;
#__ type_ start__ end____ width___ exp.time_
  1 omega  -48.00   20.00   1.0000    2.0000
omega____ theta____ kappa____ phi______ frames
    -      -38.5000   37.0000  -30.0000 68

#__ type_ start__ end____ width___ exp.time_
  2 omega -110.00  -10.00   1.0000    2.0000
omega____ theta____ kappa____ phi______ frames
    -      -38.5000  -77.0000    0.0000 100

#__ type_ start__ end____ width___ exp.time_
  3 omega -100.00  -59.00   1.0000    2.0000
omega____ theta____ kappa____ phi______ frames
    -      -38.5000 -148.0000  -11.0000 41

#__ type_ start__ end____ width___ exp.time_
  4 omega   38.00   97.00   1.0000    8.0000
omega____ theta____ kappa____ phi______ frames
    -      104.5000  -45.0000 -120.0000 59

#__ type_ start__ end____ width___ exp.time_
  5 omega   48.00   94.00   1.0000    8.0000
omega____ theta____ kappa____ phi______ frames
    -      104.5000  -45.0000 -180.0000 46

#__ type_ start__ end____ width___ exp.time_
  6 omega   32.00  174.00   1.0000    8.0000
omega____ theta____ kappa____ phi______ frames
    -      104.5000    0.0000 -180.0000 142

#__ type_ start__ end____ width___ exp.time_
  7 omega   31.00   91.00   1.0000    8.0000
omega____ theta____ kappa____ phi______ frames
    -      104.5000  -30.0000   30.0000 60

#__ type_ start__ end____ width___ exp.time_
  8 omega   62.00   87.00   1.0000    8.0000
omega____ theta____ kappa____ phi______ frames
    -      104.5000  -30.0000  120.0000 25

#__ type_ start__ end____ width___ exp.time_
  9 omega   34.00   59.00   1.0000    8.0000
omega____ theta____ kappa____ phi______ frames
    -      104.5000  -30.0000   90.0000 25

#__ type_ start__ end____ width___ exp.time_
 10 omega   35.00   92.00   1.0000    8.0000
omega____ theta____ kappa____ phi______ frames
    -      104.5000  -45.0000  -30.0000 57
;
_diffrn_measurement_device '\k-geometry diffractometer'
_diffrn_measurement_device_type 'GV1000, Atlas'
_diffrn_measurement_method '\w scans'
_diffrn_measurement_specimen_support 'MiTeGen micromount'
_diffrn_orient_matrix_UB_11 -0.0477330000
_diffrn_orient_matrix_UB_12 -0.0088001000
_diffrn_orient_matrix_UB_13 -0.0832337000
_diffrn_orient_matrix_UB_21 0.0876292000
_diffrn_orient_matrix_UB_22 0.1022264000
_diffrn_orient_matrix_UB_23 -0.0183307000
_diffrn_orient_matrix_UB_31 0.0611104000
_diffrn_orient_matrix_UB_32 -0.1538980000
_diffrn_orient_matrix_UB_33 -0.0074745000
_diffrn_radiation_collimation 'focusing mirrors'
_diffrn_radiation_monochromator mirror
_diffrn_radiation_probe x-ray
_diffrn_radiation_type CuK\a
_diffrn_radiation_wavelength 1.54184
_diffrn_reflns_av_R_equivalents 0.0157
_diffrn_reflns_av_unetI/netI 0.0211
_diffrn_reflns_Laue_measured_fraction_full 0.998
_diffrn_reflns_Laue_measured_fraction_max 0.964
_diffrn_reflns_limit_h_max 16
_diffrn_reflns_limit_h_min -15
_diffrn_reflns_limit_k_max 5
_diffrn_reflns_limit_k_min -9
_diffrn_reflns_limit_l_max 21
_diffrn_reflns_limit_l_min -22
_diffrn_reflns_number 7787
_diffrn_reflns_point_group_measured_fraction_full 0.998
_diffrn_reflns_point_group_measured_fraction_max 0.964
_diffrn_reflns_theta_full 67.684
_diffrn_reflns_theta_max 74.399
_diffrn_reflns_theta_min 3.762
_diffrn_source 'microfocus sealed tube'
_diffrn_source_target Cu
_diffrn_source_type 'Agilent Diffraction microfocus tube'
_exptl_absorpt_coefficient_mu 0.743
_exptl_absorpt_correction_T_max 0.943
_exptl_absorpt_correction_T_min 0.881
_exptl_absorpt_correction_type gaussian
_exptl_absorpt_process_details
;
CrysAlisPro, Agilent Technologies,
Version 1.171.37.33 (release 27-03-2014 CrysAlis171 .NET)
(compiled Mar 27 2014,17:12:48)
Numerical absorption correction based on gaussian integration over
            a multifaceted crystal model
Empirical absorption correction using spherical harmonics,
 implemented in SCALE3 ABSPACK scaling algorithm.
;
_exptl_crystal_colour 'clear pinkish orange'
_exptl_crystal_colour_lustre clear
_exptl_crystal_colour_modifier pinkish
_exptl_crystal_colour_primary orange
_exptl_crystal_density_diffrn 1.342
_exptl_crystal_description plate
_exptl_crystal_F_000 864
_exptl_crystal_preparation 'Synthesised from naphthalene-1,4,5,8-tetracarboxylic dianhydride and 3-aminopentane in DMF.'
_exptl_crystal_recrystallization_method 'Evapouration of a chloroform solution of compound.'
_exptl_crystal_size_max 0.2461
_exptl_crystal_size_mid 0.2271
_exptl_crystal_size_min 0.1064
_refine_diff_density_max 0.260
_refine_diff_density_min -0.236
_refine_diff_density_rms 0.047
_refine_ls_extinction_method none
_refine_ls_goodness_of_fit_ref 1.032
_refine_ls_hydrogen_treatment constr
_refine_ls_matrix_type full
_refine_ls_number_parameters 275
_refine_ls_number_reflns 3963
_refine_ls_number_restraints 0
_refine_ls_restrained_S_all 1.032
_refine_ls_R_factor_all 0.0448
_refine_ls_R_factor_gt 0.0371
_refine_ls_shift/su_max 0.000
_refine_ls_shift/su_mean 0.000
_refine_ls_structure_factor_coef Fsqd
_refine_ls_weighting_details 'w=1/[\s^2^(Fo^2^)+(0.0608P)^2^+0.3190P] where P=(Fo^2^+2Fc^2^)/3'
_refine_ls_weighting_scheme calc
_refine_ls_wR_factor_gt 0.0999
_refine_ls_wR_factor_ref 0.1062
_reflns_Friedel_coverage 0.000
_reflns_number_gt 3321
_reflns_number_total 3963
_reflns_threshold_expression 'I > 2\s(I)'
_cod_data_source_file c7cp06952a2.cif
_cod_data_source_block ntnmpd
_cod_depositor_comments 'Adding full bibliography for 7229515--7229521.cif.'
_cod_original_cell_volume 2011.50(9)
_cod_database_code 7229520
_nottingham_internal_coll_name NTNMPD
_nottingham_internal_coll_number 13974
_nottingham_internal_coll_client NMP/NRC
_nottingham_internal_coll_type custom
_nottingham_internal_coll_frame_method 'omega scans'
_nottingham_internal_coll_frame_time '2.0000, 8.0000'
_nottingham_internal_coll_frame_width 1.0000
_nottingham_internal_coll_user pcxnp7
_nottingham_internal_coll_date 15/09/2014
_nottingham_internal_coll_location NOTTS
_nottingham_internal_coll_instrument 'GVA, PL13110002'
_nottingham_internal_process_date 15/09/2014
_nottingham_internal_process_user pcxnp7
_nottingham_internal_solution_date 15/09/2014
_nottingham_internal_solution_user pcxnp7
_nottingham_internal_refinement_date 5/11/2015
_nottingham_internal_refinement_user pcxnp7,
_nottingham_internal_self_archive_date 5/11/2015
_nottingham_internal_self_validation_date 5/11/2015
_nottingham_internal_self_validation_user pczwl
_shelx_shelxl_version_number 2014/7
_chemical_oxdiff_formula 'C24 H26 N2 O4'
_chemical_oxdiff_usercomment 'NTNMPDB IN FOMBLIN FILM ON MICROMOUNT FOR NMP/NRC'
_shelx_space_group_comment
;
The symmetry employed for this shelxl refinement is uniquely defined
by the following loop, which should always be used as a source of
symmetry information in preference to the above space-group names.
They are only intended as comments.
;
_reflns_odcompleteness_completeness 99.84
_reflns_odcompleteness_iscentric 1
_reflns_odcompleteness_theta 66.97
_olex2_refinement_description
;
1. Fixed Uiso
 At 1.2 times of:
  All C(H) groups, All C(H,H) groups
 At 1.5 times of:
  All C(H,H,H) groups
2.a Ternary CH refined with riding coordinates:
 C21(H21), C26(H26)
2.b Secondary CH2 refined with riding coordinates:
 C22(H22a,H22b), C24(H24a,H24b), C27(H27a,H27b), C29(H29a,H29b)
2.c Aromatic/amide H refined with riding coordinates:
 C2(H2), C3(H3), C6(H6), C7(H7)
2.d Idealised Me refined as rotating group:
 C23(H23a,H23b,H23c), C25(H25a,H25b,H25c), C28(H28a,H28b,H28c), C30(H30a,H30b,
 H30c)
;
_olex2_date_sample_data_collection 15/09/14
_olex2_date_sample_submission 11/09/14
_olex2_exptl_crystal_mounting_method 'in fomblin film on a micromount'
_olex2_submission_original_sample_id NTNMPD
_olex2_submission_special_instructions 'No special instructions were received'

loop_
_space_group_symop_operation_xyz
'x, y, z'
'-x+1/2, y+1/2, -z+1/2'
'-x, -y, -z'
'x-1/2, -y-1/2, z-1/2'

loop_
_atom_site_label
_atom_site_type_symbol
_atom_site_fract_x
_atom_site_fract_y
_atom_site_fract_z
_atom_site_U_iso_or_equiv
_atom_site_adp_type
_atom_site_occupancy
_atom_site_site_symmetry_order
_atom_site_calc_flag
_atom_site_refinement_flags_posn
C1 C 0.38756(8) 0.34458(14) 0.22499(6) 0.0166(2) Uani 1 1 d .
C2 C 0.39052(8) 0.31239(14) 0.15151(6) 0.0190(2) Uani 1 1 d .
H2 H 0.3402 0.2455 0.1232 0.023 Uiso 1 1 calc R
C3 C 0.46778(8) 0.37817(15) 0.11833(6) 0.0195(2) Uani 1 1 d .
H3 H 0.4694 0.3553 0.0678 0.023 Uiso 1 1 calc R
C4 C 0.54102(8) 0.47549(14) 0.15888(6) 0.0172(2) Uani 1 1 d .
C5 C 0.61217(8) 0.61289(13) 0.27555(6) 0.0168(2) Uani 1 1 d .
C6 C 0.60899(8) 0.64581(15) 0.34895(6) 0.0194(2) Uani 1 1 d .
H6 H 0.6591 0.7133 0.3771 0.023 Uiso 1 1 calc R
C7 C 0.53192(8) 0.57984(14) 0.38224(6) 0.0201(2) Uani 1 1 d .
H7 H 0.5300 0.6035 0.4326 0.024 Uiso 1 1 calc R
C8 C 0.45930(8) 0.48111(14) 0.34182(6) 0.0176(2) Uani 1 1 d .
C9 C 0.46120(7) 0.44555(13) 0.26695(6) 0.0160(2) Uani 1 1 d .
C10 C 0.53853(7) 0.51212(13) 0.23360(6) 0.0157(2) Uani 1 1 d .
C11 C 0.30923(8) 0.26708(14) 0.26079(6) 0.0183(2) Uani 1 1 d .
O12 O 0.24501(6) 0.17904(11) 0.22595(4) 0.0243(2) Uani 1 1 d .
N13 N 0.31411(7) 0.29664(12) 0.33669(5) 0.0189(2) Uani 1 1 d .
C14 C 0.37992(8) 0.40812(15) 0.37790(6) 0.0201(2) Uani 1 1 d .
O15 O 0.37401(6) 0.44031(12) 0.44161(4) 0.0284(2) Uani 1 1 d .
C16 C 0.62285(8) 0.54396(15) 0.12364(6) 0.0194(2) Uani 1 1 d .
O17 O 0.63107(6) 0.50736(12) 0.06092(4) 0.0282(2) Uani 1 1 d .
N18 N 0.68863(7) 0.65531(12) 0.16502(5) 0.0183(2) Uani 1 1 d .
C19 C 0.69206(8) 0.68714(14) 0.24055(6) 0.0180(2) Uani 1 1 d .
O20 O 0.75649(6) 0.77466(11) 0.27565(4) 0.0239(2) Uani 1 1 d .
C21 C 0.24207(8) 0.20526(15) 0.37440(6) 0.0217(2) Uani 1 1 d .
H21 H 0.2062 0.1275 0.3368 0.026 Uiso 1 1 calc R
C22 C 0.15999(9) 0.31366(17) 0.39505(7) 0.0278(3) Uani 1 1 d .
H22A H 0.1159 0.2493 0.4214 0.033 Uiso 1 1 calc R
H22B H 0.1927 0.3980 0.4295 0.033 Uiso 1 1 calc R
C23 C 0.09483(10) 0.39265(17) 0.32786(8) 0.0317(3) Uani 1 1 d .
H23A H 0.0624 0.3098 0.2934 0.048 Uiso 1 1 calc GR
H23B H 0.1375 0.4608 0.3029 0.048 Uiso 1 1 calc GR
H23C H 0.0424 0.4584 0.3439 0.048 Uiso 1 1 calc GR
C24 C 0.29754(9) 0.10469(17) 0.43928(7) 0.0270(3) Uani 1 1 d .
H24A H 0.3319 0.1776 0.4788 0.032 Uiso 1 1 calc R
H24B H 0.2469 0.0414 0.4599 0.032 Uiso 1 1 calc R
C25 C 0.37596(10) -0.00936(19) 0.41803(8) 0.0346(3) Uani 1 1 d .
H25A H 0.3443 -0.0738 0.3751 0.052 Uiso 1 1 calc GR
H25B H 0.4018 -0.0803 0.4600 0.052 Uiso 1 1 calc GR
H25C H 0.4323 0.0527 0.4053 0.052 Uiso 1 1 calc GR
C26 C 0.76521(8) 0.74029(15) 0.12924(6) 0.0208(2) Uani 1 1 d .
H26 H 0.7959 0.8256 0.1649 0.025 Uiso 1 1 calc R
C27 C 0.71704(9) 0.82665(18) 0.05767(7) 0.0294(3) Uani 1 1 d .
H27A H 0.7691 0.8946 0.0412 0.035 Uiso 1 1 calc R
H27B H 0.6943 0.7458 0.0184 0.035 Uiso 1 1 calc R
C28 C 0.62701(11) 0.9312(2) 0.06632(10) 0.0477(4) Uani 1 1 d .
H28A H 0.6039 0.9919 0.0204 0.072 Uiso 1 1 calc GR
H28B H 0.6476 1.0059 0.1077 0.072 Uiso 1 1 calc GR
H28C H 0.5716 0.8631 0.0764 0.072 Uiso 1 1 calc GR
C29 C 0.85207(9) 0.62876(16) 0.11972(7) 0.0253(3) Uani 1 1 d .
H29A H 0.8241 0.5379 0.0874 0.030 Uiso 1 1 calc R
H29B H 0.8996 0.6880 0.0943 0.030 Uiso 1 1 calc R
C30 C 0.91051(9) 0.56309(16) 0.19289(7) 0.0275(3) Uani 1 1 d .
H30A H 0.9661 0.4948 0.1834 0.041 Uiso 1 1 calc GR
H30B H 0.8647 0.4998 0.2172 0.041 Uiso 1 1 calc GR
H30C H 0.9384 0.6524 0.2252 0.041 Uiso 1 1 calc GR

loop_
_atom_site_aniso_label
_atom_site_aniso_U_11
_atom_site_aniso_U_22
_atom_site_aniso_U_33
_atom_site_aniso_U_23
_atom_site_aniso_U_13
_atom_site_aniso_U_12
C1 0.0155(5) 0.0178(5) 0.0164(5) 0.0011(4) 0.0032(4) 0.0013(4)
C2 0.0178(5) 0.0214(6) 0.0170(5) -0.0009(4) 0.0013(4) -0.0020(4)
C3 0.0209(5) 0.0238(6) 0.0137(5) -0.0016(4) 0.0030(4) -0.0006(4)
C4 0.0169(5) 0.0187(6) 0.0160(5) 0.0015(4) 0.0028(4) 0.0007(4)
C5 0.0162(5) 0.0168(5) 0.0174(5) 0.0011(4) 0.0031(4) 0.0011(4)
C6 0.0182(5) 0.0211(6) 0.0181(5) -0.0022(4) 0.0016(4) -0.0022(4)
C7 0.0220(5) 0.0236(6) 0.0147(5) -0.0019(4) 0.0035(4) -0.0006(4)
C8 0.0177(5) 0.0193(6) 0.0162(5) 0.0009(4) 0.0039(4) 0.0005(4)
C9 0.0154(5) 0.0164(5) 0.0156(5) 0.0014(4) 0.0019(4) 0.0026(4)
C10 0.0155(5) 0.0153(5) 0.0160(5) 0.0016(4) 0.0024(4) 0.0025(4)
C11 0.0177(5) 0.0208(6) 0.0162(5) 0.0005(4) 0.0028(4) 0.0000(4)
O12 0.0220(4) 0.0307(5) 0.0205(4) -0.0046(3) 0.0045(3) -0.0089(3)
N13 0.0181(4) 0.0235(5) 0.0157(4) 0.0007(4) 0.0048(3) -0.0034(4)
C14 0.0189(5) 0.0252(6) 0.0160(5) 0.0003(4) 0.0028(4) -0.0018(4)
O15 0.0293(4) 0.0408(6) 0.0167(4) -0.0052(4) 0.0084(3) -0.0111(4)
C16 0.0182(5) 0.0235(6) 0.0162(5) 0.0002(4) 0.0025(4) -0.0004(4)
O17 0.0274(4) 0.0410(6) 0.0180(4) -0.0057(4) 0.0086(3) -0.0109(4)
N18 0.0171(4) 0.0212(5) 0.0172(4) 0.0009(4) 0.0050(3) -0.0028(4)
C19 0.0174(5) 0.0180(6) 0.0186(5) -0.0006(4) 0.0034(4) 0.0011(4)
O20 0.0215(4) 0.0279(5) 0.0224(4) -0.0055(3) 0.0047(3) -0.0083(3)
C21 0.0201(5) 0.0268(6) 0.0191(5) 0.0011(4) 0.0062(4) -0.0062(5)
C22 0.0228(6) 0.0337(7) 0.0294(6) -0.0033(5) 0.0114(5) -0.0043(5)
C23 0.0255(6) 0.0273(7) 0.0431(8) 0.0011(6) 0.0085(5) -0.0009(5)
C24 0.0266(6) 0.0334(7) 0.0213(6) 0.0064(5) 0.0055(5) -0.0057(5)
C25 0.0284(6) 0.0444(9) 0.0317(7) 0.0115(6) 0.0072(5) 0.0031(6)
C26 0.0183(5) 0.0254(6) 0.0197(5) 0.0015(4) 0.0065(4) -0.0045(4)
C27 0.0231(6) 0.0407(8) 0.0246(6) 0.0107(5) 0.0049(5) -0.0057(5)
C28 0.0302(7) 0.0611(11) 0.0543(9) 0.0359(9) 0.0141(6) 0.0108(7)
C29 0.0205(5) 0.0316(7) 0.0250(6) -0.0029(5) 0.0075(4) -0.0028(5)
C30 0.0213(5) 0.0259(7) 0.0353(7) 0.0005(5) 0.0056(5) -0.0006(5)

loop_
_atom_type_symbol
_atom_type_description
_atom_type_scat_dispersion_real
_atom_type_scat_dispersion_imag
_atom_type_scat_source
C C 0.0181 0.0091 'International Tables Vol C Tables 4.2.6.8 and 6.1.1.4'
H H 0.0000 0.0000 'International Tables Vol C Tables 4.2.6.8 and 6.1.1.4'
N N 0.0311 0.0180 'International Tables Vol C Tables 4.2.6.8 and 6.1.1.4'
O O 0.0492 0.0322 'International Tables Vol C Tables 4.2.6.8 and 6.1.1.4'

loop_
_exptl_crystal_face_index_h
_exptl_crystal_face_index_k
_exptl_crystal_face_index_l
_exptl_crystal_face_perp_dist
_exptl_oxdiff_crystal_face_indexfrac_h
_exptl_oxdiff_crystal_face_indexfrac_k
_exptl_oxdiff_crystal_face_indexfrac_l
_exptl_oxdiff_crystal_face_x
_exptl_oxdiff_crystal_face_y
_exptl_oxdiff_crystal_face_z
0 1 -12 0.0639 0.0000 1.0000 -12.0000 0.9900 0.3222 -0.0642
-5 5 1 0.1349 -5.0000 5.0000 1.0000 0.1114 0.0547 -1.0825
-9 0 4 0.0774 -9.0000 -0.0000 4.0000 0.0967 -0.8620 -0.5799
5 4 -3 0.0912 5.0000 4.0000 -3.0000 -0.0242 0.9020 -0.2876
1 -5 0 0.0712 1.0000 -5.0000 -0.0000 -0.0037 -0.4235 0.8306
6 -4 -3 0.0998 6.0000 -4.0000 -3.0000 -0.0015 0.1719 1.0047
1 0 11 0.0197 1.0000 -0.0000 11.0000 -0.9633 -0.1140 -0.0211

loop_
_geom_angle_atom_site_label_1
_geom_angle_atom_site_label_2
_geom_angle_atom_site_label_3
_geom_angle
C2 C1 C9 120.05(10)
C2 C1 C11 120.00(10)
C9 C1 C11 119.90(9)
C1 C2 H2 119.8
C1 C2 C3 120.40(10)
C3 C2 H2 119.8
C2 C3 H3 119.9
C4 C3 C2 120.24(10)
C4 C3 H3 119.9
C3 C4 C10 120.34(10)
C3 C4 C16 120.00(10)
C10 C4 C16 119.66(10)
C6 C5 C10 120.10(10)
C6 C5 C19 119.81(10)
C10 C5 C19 120.07(10)
C5 C6 H6 119.8
C5 C6 C7 120.42(10)
C7 C6 H6 119.8
C6 C7 H7 119.9
C8 C7 C6 120.10(10)
C8 C7 H7 119.9
C7 C8 C9 120.46(10)
C7 C8 C14 119.83(10)
C9 C8 C14 119.68(10)
C1 C9 C8 121.08(10)
C1 C9 C10 119.58(10)
C8 C9 C10 119.34(10)
C4 C10 C9 119.39(10)
C5 C10 C4 121.03(10)
C5 C10 C9 119.58(10)
O12 C11 C1 121.27(10)
O12 C11 N13 121.43(10)
N13 C11 C1 117.29(9)
C11 N13 C21 117.16(9)
C14 N13 C11 123.88(9)
C14 N13 C21 118.94(9)
N13 C14 C8 117.56(9)
O15 C14 C8 121.41(10)
O15 C14 N13 121.00(10)
O17 C16 C4 121.48(10)
O17 C16 N18 121.18(10)
N18 C16 C4 117.33(9)
C16 N18 C19 123.99(9)
C16 N18 C26 119.33(9)
C19 N18 C26 116.57(9)
N18 C19 C5 117.25(9)
O20 C19 C5 121.28(10)
O20 C19 N18 121.45(10)
N13 C21 H21 106.2
N13 C21 C22 111.87(10)
N13 C21 C24 112.16(9)
C22 C21 H21 106.2
C22 C21 C24 113.49(10)
C24 C21 H21 106.2
C21 C22 H22A 109.0
C21 C22 H22B 109.0
H22A C22 H22B 107.8
C23 C22 C21 112.71(10)
C23 C22 H22A 109.0
C23 C22 H22B 109.0
C22 C23 H23A 109.5
C22 C23 H23B 109.5
C22 C23 H23C 109.5
H23A C23 H23B 109.5
H23A C23 H23C 109.5
H23B C23 H23C 109.5
C21 C24 H24A 108.8
C21 C24 H24B 108.8
H24A C24 H24B 107.7
C25 C24 C21 113.62(10)
C25 C24 H24A 108.8
C25 C24 H24B 108.8
C24 C25 H25A 109.5
C24 C25 H25B 109.5
C24 C25 H25C 109.5
H25A C25 H25B 109.5
H25A C25 H25C 109.5
H25B C25 H25C 109.5
N18 C26 H26 106.3
N18 C26 C27 112.72(9)
N18 C26 C29 111.36(10)
C27 C26 H26 106.3
C29 C26 H26 106.3
C29 C26 C27 113.29(10)
C26 C27 H27A 108.9
C26 C27 H27B 108.9
H27A C27 H27B 107.8
C28 C27 C26 113.20(11)
C28 C27 H27A 108.9
C28 C27 H27B 108.9
C27 C28 H28A 109.5
C27 C28 H28B 109.5
C27 C28 H28C 109.5
H28A C28 H28B 109.5
H28A C28 H28C 109.5
H28B C28 H28C 109.5
C26 C29 H29A 108.9
C26 C29 H29B 108.9
H29A C29 H29B 107.7
C30 C29 C26 113.22(10)
C30 C29 H29A 108.9
C30 C29 H29B 108.9
C29 C30 H30A 109.5
C29 C30 H30B 109.5
C29 C30 H30C 109.5
H30A C30 H30B 109.5
H30A C30 H30C 109.5
H30B C30 H30C 109.5

loop_
_geom_bond_atom_site_label_1
_geom_bond_atom_site_label_2
_geom_bond_distance
C1 C2 1.3818(15)
C1 C9 1.4088(15)
C1 C11 1.4883(15)
C2 H2 0.9500
C2 C3 1.4089(15)
C3 H3 0.9500
C3 C4 1.3770(16)
C4 C10 1.4102(15)
C4 C16 1.4894(15)
C5 C6 1.3820(15)
C5 C10 1.4078(15)
C5 C19 1.4850(15)
C6 H6 0.9500
C6 C7 1.4087(15)
C7 H7 0.9500
C7 C8 1.3780(16)
C8 C9 1.4093(15)
C8 C14 1.4867(15)
C9 C10 1.4141(15)
C11 O12 1.2157(14)
C11 N13 1.4025(14)
N13 C14 1.3993(15)
N13 C21 1.4989(13)
C14 O15 1.2158(14)
C16 O17 1.2148(14)
C16 N18 1.3997(15)
N18 C19 1.4022(14)
N18 C26 1.4980(13)
C19 O20 1.2167(14)
C21 H21 1.0000
C21 C22 1.5266(17)
C21 C24 1.5273(16)
C22 H22A 0.9900
C22 H22B 0.9900
C22 C23 1.5175(19)
C23 H23A 0.9800
C23 H23B 0.9800
C23 H23C 0.9800
C24 H24A 0.9900
C24 H24B 0.9900
C24 C25 1.5225(19)
C25 H25A 0.9800
C25 H25B 0.9800
C25 H25C 0.9800
C26 H26 1.0000
C26 C27 1.5275(16)
C26 C29 1.5262(16)
C27 H27A 0.9900
C27 H27B 0.9900
C27 C28 1.522(2)
C28 H28A 0.9800
C28 H28B 0.9800
C28 H28C 0.9800
C29 H29A 0.9900
C29 H29B 0.9900
C29 C30 1.5205(18)
C30 H30A 0.9800
C30 H30B 0.9800
C30 H30C 0.9800

loop_
_geom_torsion_atom_site_label_1
_geom_torsion_atom_site_label_2
_geom_torsion_atom_site_label_3
_geom_torsion_atom_site_label_4
_geom_torsion
C1 C2 C3 C4 -0.11(17)
C1 C9 C10 C4 -0.38(15)
C1 C9 C10 C5 -179.94(10)
C1 C11 N13 C14 7.81(16)
C1 C11 N13 C21 -173.83(9)
C2 C1 C9 C8 179.52(10)
C2 C1 C9 C10 -0.65(16)
C2 C1 C11 O12 -2.39(17)
C2 C1 C11 N13 176.09(10)
C2 C3 C4 C10 -0.94(17)
C2 C3 C4 C16 179.66(10)
C3 C4 C10 C5 -179.27(10)
C3 C4 C10 C9 1.18(16)
C3 C4 C16 O17 -5.14(18)
C3 C4 C16 N18 173.38(10)
C4 C16 N18 C19 10.20(16)
C4 C16 N18 C26 -173.69(9)
C5 C6 C7 C8 0.33(17)
C6 C5 C10 C4 -179.28(10)
C6 C5 C10 C9 0.27(16)
C6 C5 C19 N18 -177.09(10)
C6 C5 C19 O20 1.40(17)
C6 C7 C8 C9 -0.16(17)
C6 C7 C8 C14 178.24(10)
C7 C8 C9 C1 179.89(10)
C7 C8 C9 C10 0.05(16)
C7 C8 C14 N13 -173.89(10)
C7 C8 C14 O15 4.04(18)
C8 C9 C10 C4 179.45(10)
C8 C9 C10 C5 -0.10(15)
C9 C1 C2 C3 0.91(17)
C9 C1 C11 O12 -179.77(10)
C9 C1 C11 N13 -1.29(15)
C9 C8 C14 N13 4.53(16)
C9 C8 C14 O15 -177.54(11)
C10 C4 C16 O17 175.45(11)
C10 C4 C16 N18 -6.03(15)
C10 C5 C6 C7 -0.38(17)
C10 C5 C19 N18 1.48(15)
C10 C5 C19 O20 179.98(10)
C11 C1 C2 C3 -176.48(10)
C11 C1 C9 C8 -3.10(16)
C11 C1 C9 C10 176.73(10)
C11 N13 C14 C8 -9.40(16)
C11 N13 C14 O15 172.66(11)
C11 N13 C21 C22 -109.89(11)
C11 N13 C21 C24 121.27(11)
O12 C11 N13 C14 -173.71(11)
O12 C11 N13 C21 4.65(16)
N13 C21 C22 C23 60.87(13)
N13 C21 C24 C25 -54.77(14)
C14 C8 C9 C1 1.48(16)
C14 C8 C9 C10 -178.36(10)
C14 N13 C21 C22 68.55(13)
C14 N13 C21 C24 -60.29(14)
C16 C4 C10 C5 0.13(16)
C16 C4 C10 C9 -179.42(10)
C16 N18 C19 C5 -7.98(16)
C16 N18 C19 O20 173.53(10)
C16 N18 C26 C27 54.96(14)
C16 N18 C26 C29 -73.65(12)
O17 C16 N18 C19 -171.27(11)
O17 C16 N18 C26 4.84(16)
N18 C26 C27 C28 49.46(16)
N18 C26 C29 C30 -60.66(13)
C19 C5 C6 C7 178.19(10)
C19 C5 C10 C4 2.15(16)
C19 C5 C10 C9 -178.30(10)
C19 N18 C26 C27 -128.64(11)
C19 N18 C26 C29 102.74(11)
C21 N13 C14 C8 172.26(10)
C21 N13 C14 O15 -5.68(17)
C22 C21 C24 C25 177.25(11)
C24 C21 C22 C23 -170.99(10)
C26 N18 C19 C5 175.81(9)
C26 N18 C19 O20 -2.68(16)
C27 C26 C29 C30 171.03(10)
C29 C26 C27 C28 177.05(12)
